data_4117310
loop_
_publ_author_name
'Liu-Cheng Gui'
'Xiu-Jian Wang'
'Qing-Ling Ni'
'Miao Wang'
'Fu-Pei Liang'
'Hua-Hong Zou'

_publ_section_title
;
 Nanospheric [M20(OH)12(maleate)12(Me2NH)12]4+ Clusters (M = Co, Ni) with
 Oh Symmetry
;
_journal_name_full 'Journal of the American Chemical Society'
_journal_page_first 852
_journal_page_last 854
_journal_paper_doi 10.1021/ja2100966
_journal_volume 134
_journal_year 2012
_chemical_formula_moiety 'C72 H120 N12 Ni20 O60, 3(B F4), (O H), 3(H2 O)'
_chemical_formula_sum 'C72 H127 B3 F12 N12 Ni20 O64'
_chemical_formula_weight 3619.49
_chemical_name_systematic
; 
 ? 
;
_space_group_IT_number 223
_symmetry_cell_setting cubic
_symmetry_space_group_name_Hall '-P 4n 2 3'
_symmetry_space_group_name_H-M 'P m -3 n'
_atom_sites_solution_hydrogens geom
_atom_sites_solution_primary direct
_atom_sites_solution_secondary difmap
_audit_creation_method SHELXL-97
_cell_angle_alpha 90.00
_cell_angle_beta 90.00
_cell_angle_gamma 90.00
_cell_formula_units_Z 2
_cell_length_a 18.9569(2)
_cell_length_b 18.9569(2)
_cell_length_c 18.9569(2)
_cell_measurement_temperature 150(2)
_cell_volume 6812.43(12)
_computing_structure_refinement 'SHELXL-97 (Sheldrick, 1997)'
_computing_structure_solution 'SHELXS-97 (Sheldrick, 1990)'
_diffrn_ambient_temperature 293(2)
_diffrn_measured_fraction_theta_full 0.991
_diffrn_measured_fraction_theta_max 0.993
_diffrn_radiation_monochromator graphite
_diffrn_radiation_source 'fine-focus sealed tube'
_diffrn_radiation_type CuK\a
_diffrn_radiation_wavelength 1.54178
_diffrn_reflns_av_R_equivalents 0.0233
_diffrn_reflns_av_sigmaI/netI 0.0211
_diffrn_reflns_limit_h_max 20
_diffrn_reflns_limit_h_min -7
_diffrn_reflns_limit_k_max 13
_diffrn_reflns_limit_k_min -14
_diffrn_reflns_limit_l_max 12
_diffrn_reflns_limit_l_min -21
_diffrn_reflns_number 3076
_diffrn_reflns_theta_full 63.11
_diffrn_reflns_theta_max 63.11
_diffrn_reflns_theta_min 3.30
_exptl_absorpt_coefficient_mu 3.799
_exptl_absorpt_correction_type multi-scan
_exptl_crystal_density_diffrn 1.765
_exptl_crystal_F_000 3676
_refine_diff_density_max 0.877
_refine_diff_density_min -0.553
_refine_diff_density_rms 0.147
_refine_ls_extinction_method none
_refine_ls_goodness_of_fit_ref 1.017
_refine_ls_hydrogen_treatment constr
_refine_ls_matrix_type full
_refine_ls_number_parameters 65
_refine_ls_number_reflns 1011
_refine_ls_number_restraints 0
_refine_ls_restrained_S_all 1.017
_refine_ls_R_factor_all 0.1137
_refine_ls_R_factor_gt 0.0985
_refine_ls_shift/su_max 0.017
_refine_ls_shift/su_mean 0.001
_refine_ls_structure_factor_coef Fsqd
_refine_ls_weighting_details 'calc w=1/[\s^2^(Fo^2^)+(0.1971P)^2^+45.8153P] where P=(Fo^2^+2Fc^2^)/3'
_refine_ls_weighting_scheme calc
_refine_ls_wR_factor_gt 0.3163
_refine_ls_wR_factor_ref 0.3326
_reflns_number_gt 776
_reflns_number_total 1011
_reflns_threshold_expression >2sigma(I)
_cod_data_source_file ja2100966_si_003.cif
_cod_data_source_block '[Ni20(OH)12(maleat)12(Me2NH)12]'
_cod_database_code 4117310

loop_
_symmetry_equiv_pos_as_xyz
'x, y, z'
'-y+1/2, x+1/2, z+1/2'
'-x, -y, z'
'y+1/2, -x+1/2, z+1/2'
'x, -y, -z'
'y+1/2, x+1/2, -z+1/2'
'-x, y, -z'
'-y+1/2, -x+1/2, -z+1/2'
'z, x, y'
'-x+1/2, z+1/2, y+1/2'
'-z, -x, y'
'x+1/2, -z+1/2, y+1/2'
'z, -x, -y'
'x+1/2, z+1/2, -y+1/2'
'-z, x, -y'
'-x+1/2, -z+1/2, -y+1/2'
'y, z, x'
'-z+1/2, -y+1/2, -x+1/2'
'-z+1/2, y+1/2, x+1/2'
'z+1/2, y+1/2, -x+1/2'
'z+1/2, -y+1/2, x+1/2'
'y, -z, -x'
'-y, -z, x'
'-y, z, -x'
'-x, -y, -z'
'y-1/2, -x-1/2, -z-1/2'
'x, y, -z'
'-y-1/2, x-1/2, -z-1/2'
'-x, y, z'
'-y-1/2, -x-1/2, z-1/2'
'x, -y, z'
'y-1/2, x-1/2, z-1/2'
'-z, -x, -y'
'x-1/2, -z-1/2, -y-1/2'
'z, x, -y'
'-x-1/2, z-1/2, -y-1/2'
'-z, x, y'
'-x-1/2, -z-1/2, y-1/2'
'z, -x, y'
'x-1/2, z-1/2, y-1/2'
'-y, -z, -x'
'z-1/2, y-1/2, x-1/2'
'z-1/2, -y-1/2, -x-1/2'
'-z-1/2, -y-1/2, x-1/2'
'-z-1/2, y-1/2, -x-1/2'
'-y, z, x'
'y, z, -x'
'y, -z, x'

loop_
_atom_site_label
_atom_site_type_symbol
_atom_site_fract_x
_atom_site_fract_y
_atom_site_fract_z
_atom_site_U_iso_or_equiv
_atom_site_adp_type
_atom_site_occupancy
_atom_site_symmetry_multiplicity
_atom_site_calc_flag
_atom_site_refinement_flags
Ni1 Ni 0.90115(8) 0.09885(8) 0.09885(8) 0.0644(10) Uani 1 3 d S
Ni2 Ni 0.84270(12) 0.21371(12) 0.0000 0.0742(10) Uani 1 2 d S
O1 O 0.9259(4) 0.1378(4) 0.0000 0.055(2) Uani 1 2 d S
H1A H 0.9722 0.1607 0.0000 0.082 Uiso 1 2 d SR
N1 N 0.7399(7) 0.2518(8) 0.0000 0.116(6) Uani 1 2 d S
H1B H 0.7100 0.2143 0.0000 0.139 Uiso 1 2 d SR
C3 C 0.7292(4) 0.2990(6) -0.0646(6) 0.190(11) Uani 1 1 d .
H3A H 0.6818 0.3166 -0.0649 0.284 Uiso 1 1 calc R
H3B H 0.7376 0.2721 -0.1067 0.284 Uiso 1 1 calc R
H3C H 0.7617 0.3378 -0.0626 0.284 Uiso 1 1 calc R
O2 O 0.9270(3) 0.1962(3) 0.1431(3) 0.101(3) Uani 1 1 d R
O3 O 0.8870(3) 0.2785(3) 0.0768(3) 0.129(4) Uani 1 1 d R
C1 C 0.9240(3) 0.2567(3) 0.1284(3) 0.120(5) Uani 1 1 d R
C2 C 0.9686(4) 0.3101(3) 0.1550(3) 0.198(11) Uani 1 1 d R
H2A H 0.9463 0.3450 0.1785 0.237 Uiso 1 1 d R
F1 F 0.2846(17) 0.0000 0.5506(9) 0.38(2) Uani 1 2 d S
B1 B 0.2500 0.0000 0.5000 0.23(6) Uani 1 8 d S
O4 O 0.2500 0.5000 0.0000 0.57(9) Uiso 1 8 d S

loop_
_atom_site_aniso_label
_atom_site_aniso_U_11
_atom_site_aniso_U_22
_atom_site_aniso_U_33
_atom_site_aniso_U_23
_atom_site_aniso_U_13
_atom_site_aniso_U_12
Ni1 0.0644(10) 0.0644(10) 0.0644(10) -0.0034(7) 0.0034(7) 0.0034(7)
Ni2 0.0545(14) 0.0561(14) 0.112(2) 0.000 0.000 0.0069(10)
O1 0.040(4) 0.052(4) 0.072(5) 0.000 0.000 0.002(3)
N1 0.067(8) 0.069(8) 0.212(18) 0.000 0.000 0.000(7)
C3 0.179(18) 0.085(10) 0.31(3) -0.021(13) -0.133(18) 0.058(11)
O2 0.131(7) 0.069(5) 0.105(6) -0.036(4) -0.031(5) 0.031(4)
O3 0.128(8) 0.052(4) 0.209(11) -0.011(6) -0.042(8) 0.012(5)
C1 0.130(12) 0.067(8) 0.162(14) -0.041(9) -0.035(10) 0.029(8)
C2 0.140(15) 0.119(12) 0.33(3) -0.135(16) -0.068(15) 0.045(10)
F1 0.42(6) 0.62(7) 0.092(12) 0.000 -0.07(2) 0.000
B1 0.57(19) 0.057(15) 0.057(15) 0.000 0.000 0.000

loop_
_atom_type_symbol
_atom_type_description
_atom_type_scat_dispersion_real
_atom_type_scat_dispersion_imag
_atom_type_scat_source
C C 0.0181 0.0091 'International Tables Vol C Tables 4.2.6.8 and 6.1.1.4'
H H 0.0000 0.0000 'International Tables Vol C Tables 4.2.6.8 and 6.1.1.4'
B B 0.0090 0.0039 'International Tables Vol C Tables 4.2.6.8 and 6.1.1.4'
F F 0.0727 0.0534 'International Tables Vol C Tables 4.2.6.8 and 6.1.1.4'
N N 0.0311 0.0180 'International Tables Vol C Tables 4.2.6.8 and 6.1.1.4'
Ni Ni -3.0029 0.5091 'International Tables Vol C Tables 4.2.6.8 and 6.1.1.4'
O O 0.0492 0.0322 'International Tables Vol C Tables 4.2.6.8 and 6.1.1.4'

loop_
_geom_angle_atom_site_label_1
_geom_angle_atom_site_label_2
_geom_angle_atom_site_label_3
_geom_angle
_geom_angle_site_symmetry_1
_geom_angle_site_symmetry_3
O1 Ni1 O1 101.5(3) 41_656 11_665
O1 Ni1 O1 101.5(3) 41_656 .
O1 Ni1 O1 101.5(3) 11_665 .
O1 Ni1 O2 167.6(3) 41_656 .
O1 Ni1 O2 81.0(2) 11_665 .
O1 Ni1 O2 89.7(3) . .
O1 Ni1 O2 89.7(3) 41_656 24_656
O1 Ni1 O2 167.6(5) 11_665 24_656
O1 Ni1 O2 81.0(4) . 24_656
O2 Ni1 O2 86.9(4) . 24_656
O1 Ni1 O2 81.0(3) 41_656 11_665
O1 Ni1 O2 89.7(3) 11_665 11_665
O1 Ni1 O2 167.6(4) . 11_665
O2 Ni1 O2 86.9(4) . 11_665
O2 Ni1 O2 86.9(6) 24_656 11_665
O2 Ni2 O2 84.3(10) 46_654 24_656
O2 Ni2 N1 83.7(4) 46_654 .
O2 Ni2 N1 83.7(3) 24_656 .
O2 Ni2 O3 175.4(4) 46_654 .
O2 Ni2 O3 93.3(6) 24_656 .
N1 Ni2 O3 100.0(3) . .
O2 Ni2 O3 93.3(7) 46_654 27
O2 Ni2 O3 175.4(4) 24_656 27
N1 Ni2 O3 100.0(4) . 27
O3 Ni2 O3 88.7(4) . 27
O2 Ni2 O1 80.0(3) 46_654 .
O2 Ni2 O1 80.0(3) 24_656 .
N1 Ni2 O1 158.0(5) . .
O3 Ni2 O1 95.7(2) . .
O3 Ni2 O1 95.7(3) 27 .
Ni1 O1 Ni1 129.9(4) 27 .
Ni1 O1 Ni2 94.2(2) 27 .
Ni1 O1 Ni2 94.2(2) . .
Ni1 O1 H1A 111.2 27 .
Ni1 O1 H1A 111.2 . .
Ni2 O1 H1A 111.4 . .
C3 N1 C3 106.3(15) 27 .
C3 N1 Ni2 109.1(7) 27 .
C3 N1 Ni2 109.1(7) . .
C3 N1 H1B 112.1 27 .
C3 N1 H1B 112.1 . .
Ni2 N1 H1B 108.1 . .
N1 C3 H3A 109.5 . .
N1 C3 H3B 109.5 . .
H3A C3 H3B 109.5 . .
N1 C3 H3C 109.5 . .
H3A C3 H3C 109.5 . .
H3B C3 H3C 109.5 . .
C1 O2 Ni2 122.2(3) . 11_665
C1 O2 Ni1 138.81(19) . .
Ni2 O2 Ni1 95.9(2) 11_665 .
C1 O3 Ni2 124.66(17) . .
O2 C1 O3 121.53(12) . .
O2 C1 C2 125.63(12) . .
O3 C1 C2 111.9 . .
C2 C2 C1 126.8 29_755 .
C2 C2 H2A 118.0 29_755 .
C1 C2 H2A 114.9 . .
F1 B1 F1 108.6(15) 38_666 27_556
F1 B1 F1 108.6(15) 38_666 .
F1 B1 F1 111(3) 27_556 .
F1 B1 F1 111(3) 38_666 10_545
F1 B1 F1 108.6(15) 27_556 10_545
F1 B1 F1 108.6(15) . 10_545

loop_
_geom_bond_atom_site_label_1
_geom_bond_atom_site_label_2
_geom_bond_distance
_geom_bond_site_symmetry_2
Ni1 O1 2.068(4) 41_656
Ni1 O1 2.068(4) 11_665
Ni1 O1 2.068(4) .
Ni1 O2 2.085(6) .
Ni1 O2 2.085(6) 24_656
Ni1 O2 2.085(7) 11_665
Ni2 O2 2.062(12) 46_654
Ni2 O2 2.062(11) 24_656
Ni2 N1 2.079(14) .
Ni2 O3 2.082(5) .
Ni2 O3 2.082(7) 27
Ni2 O1 2.134(8) .
O1 Ni1 2.068(4) 27
O1 H1A 0.9799 .
N1 C3 1.529(11) 27
N1 C3 1.529(11) .
N1 H1B 0.9100 .
C3 H3A 0.9600 .
C3 H3B 0.9600 .
C3 H3C 0.9600 .
O2 C1 1.1823 .
O2 Ni2 2.062(6) 11_665
O3 C1 1.2716 .
C1 C2 1.413(2) .
C2 C2 1.190(13) 29_755
C2 H2A 0.9013 .
F1 B1 1.16(2) .
B1 F1 1.16(2) 38_666
B1 F1 1.16(2) 27_556
B1 F1 1.16(2) 10_545

loop_
_geom_torsion_atom_site_label_1
_geom_torsion_atom_site_label_2
_geom_torsion_atom_site_label_3
_geom_torsion_atom_site_label_4
_geom_torsion
_geom_torsion_site_symmetry_1
_geom_torsion_site_symmetry_4
O1 Ni1 O1 Ni1 10.8(6) 41_656 27
O1 Ni1 O1 Ni1 115.2(2) 11_665 27
O2 Ni1 O1 Ni1 -164.0(5) . 27
O2 Ni1 O1 Ni1 -77.1(6) 24_656 27
O2 Ni1 O1 Ni1 -89.9(16) 11_665 27
O1 Ni1 O1 Ni2 109.9(4) 41_656 .
O1 Ni1 O1 Ni2 -145.7(3) 11_665 .
O2 Ni1 O1 Ni2 -64.9(3) . .
O2 Ni1 O1 Ni2 22.0(4) 24_656 .
O2 Ni1 O1 Ni2 9.2(16) 11_665 .
O2 Ni2 O1 Ni1 22.3(6) 46_654 27
O2 Ni2 O1 Ni1 108.3(5) 24_656 27
N1 Ni2 O1 Ni1 65.3(2) . 27
O3 Ni2 O1 Ni1 -159.3(3) . 27
O3 Ni2 O1 Ni1 -70.0(3) 27 27
O2 Ni2 O1 Ni1 -108.3(6) 46_654 .
O2 Ni2 O1 Ni1 -22.3(5) 24_656 .
N1 Ni2 O1 Ni1 -65.3(2) . .
O3 Ni2 O1 Ni1 70.0(3) . .
O3 Ni2 O1 Ni1 159.3(3) 27 .
O2 Ni2 N1 C3 164.6(12) 46_654 27
O2 Ni2 N1 C3 79.6(7) 24_656 27
O3 Ni2 N1 C3 -12.6(9) . 27
O3 Ni2 N1 C3 -103.1(7) 27 27
O1 Ni2 N1 C3 122.1(8) . 27
O2 Ni2 N1 C3 -79.6(7) 46_654 .
O2 Ni2 N1 C3 -164.6(11) 24_656 .
O3 Ni2 N1 C3 103.1(8) . .
O3 Ni2 N1 C3 12.6(9) 27 .
O1 Ni2 N1 C3 -122.1(8) . .
O1 Ni1 O2 C1 -121.5(11) 41_656 .
O1 Ni1 O2 C1 135.6(4) 11_665 .
O1 Ni1 O2 C1 33.9(4) . .
O2 Ni1 O2 C1 -47.1(7) 24_656 .
O2 Ni1 O2 C1 -134.16(16) 11_665 .
O1 Ni1 O2 Ni2 80.0(12) 41_656 11_665
O1 Ni1 O2 Ni2 -22.9(3) 11_665 11_665
O1 Ni1 O2 Ni2 -124.6(3) . 11_665
O2 Ni1 O2 Ni2 154.4(4) 24_656 11_665
O2 Ni1 O2 Ni2 67.3(4) 11_665 11_665
O2 Ni2 O3 C1 -12(5) 46_654 .
O2 Ni2 O3 C1 46.7(2) 24_656 .
N1 Ni2 O3 C1 130.9(3) . .
O3 Ni2 O3 C1 -129.1(2) 27 .
O1 Ni2 O3 C1 -33.5(2) . .
Ni2 O2 C1 O3 168.3(2) 11_665 .
Ni1 O2 C1 O3 13.8(4) . .
Ni2 O2 C1 C2 0.7(2) 11_665 .
Ni1 O2 C1 C2 -153.8(3) . .
Ni2 O3 C1 O2 -12.2(2) . .
Ni2 O3 C1 C2 157.0(2) . .
O2 C1 C2 C2 52.49(7) . 29_755
O3 C1 C2 C2 -116.2 . 29_755
